data_4321107
loop_
_publ_author_name
'Liliya Simkhovich'
'Nitsa Galili'
'Irena Saltsman'
'Israel Goldberg'
'Zeev Gross'

_publ_section_title
;
 Coordination Chemistry of the Novel
 5,10,15-Tris(pentafluorophenyl)corrole: Synthesis, Spectroscopy, and
 Structural Characterization of Its Cobalt(III), Rhodium(III), and
 Iron(IV) Complexes
;
_journal_name_full 'Inorganic Chemistry'
_journal_page_first 2704
_journal_page_last 2705
_journal_paper_doi 10.1021/ic991342c
_journal_volume 39
_journal_year 2000
_chemical_formula_moiety '(C37 H8 Cl F15 Fe N4).(C6 H6)'
_chemical_formula_sum 'C43 H14 Cl F15 Fe N4'
_chemical_formula_weight 962.88
_chemical_name_systematic
; 
 ? 
;
_space_group_IT_number 14
_symmetry_cell_setting monoclinic
_symmetry_space_group_name_Hall '-P 2ybc'
_symmetry_space_group_name_H-M 'P 1 21/c 1'
_atom_sites_solution_hydrogens geom
_atom_sites_solution_primary direct
_atom_sites_solution_secondary difmap
_audit_creation_method SHELXL-97
_cell_angle_alpha 90.000(10)
_cell_angle_beta 99.648(10)
_cell_angle_gamma 90.000(10)
_cell_formula_units_Z 4
_cell_length_a 17.8890(10)
_cell_length_b 14.1300(10)
_cell_length_c 15.2760(10)
_cell_measurement_reflns_used 4388
_cell_measurement_temperature 117
_cell_measurement_theta_max 23.25
_cell_measurement_theta_min 2.17
_cell_volume 3806.7(4)
_computing_cell_refinement DENZO
_computing_data_collection 'Collect, Nonius B.V.'
_computing_data_reduction DENZO
_computing_structure_refinement 'SHELXL-97 (Sheldrick, 1997)'
_computing_structure_solution 'SHELXS-97 (Sheldrick, 1990)'
_diffrn_ambient_temperature 117
_diffrn_detector_area_resol_mean '56 microns'
_diffrn_measured_fraction_theta_full 0.950
_diffrn_measured_fraction_theta_max 0.950
_diffrn_measurement_device_type 'Nonius KappaCCD'
_diffrn_measurement_method '1 degree Phi scans'
_diffrn_radiation_monochromator graphite
_diffrn_radiation_source 'fine-focus sealed tube'
_diffrn_radiation_type MoK\a
_diffrn_radiation_wavelength 0.71070
_diffrn_reflns_av_R_equivalents 0.0000
_diffrn_reflns_av_sigmaI/netI 0.0659
_diffrn_reflns_limit_h_max 19
_diffrn_reflns_limit_h_min 0
_diffrn_reflns_limit_k_max 15
_diffrn_reflns_limit_k_min 0
_diffrn_reflns_limit_l_max 16
_diffrn_reflns_limit_l_min -16
_diffrn_reflns_number 5446
_diffrn_reflns_theta_full 23.25
_diffrn_reflns_theta_max 23.25
_diffrn_reflns_theta_min 2.17
_exptl_absorpt_coefficient_mu 0.580
_exptl_crystal_colour 'dark red'
_exptl_crystal_density_diffrn 1.680
_exptl_crystal_density_method 'not measured'
_exptl_crystal_description 'thin plates'
_exptl_crystal_F_000 1912
_exptl_crystal_size_max 0.30
_exptl_crystal_size_mid 0.25
_exptl_crystal_size_min 0.10
_refine_diff_density_max 1.727
_refine_diff_density_min -0.611
_refine_diff_density_rms 0.130
_refine_ls_extinction_method none
_refine_ls_goodness_of_fit_ref 1.079
_refine_ls_hydrogen_treatment mixed
_refine_ls_matrix_type full
_refine_ls_number_parameters 577
_refine_ls_number_reflns 5446
_refine_ls_number_restraints 0
_refine_ls_restrained_S_all 1.079
_refine_ls_R_factor_all 0.1090
_refine_ls_R_factor_gt 0.0908
_refine_ls_shift/su_max 0.007
_refine_ls_shift/su_mean 0.001
_refine_ls_structure_factor_coef Fsqd
_refine_ls_weighting_details 'w=1/[\s^2^(Fo^2^)+(0.0899P)^2^+51.7522P] where P=(Fo^2^+2Fc^2^)/3'
_refine_ls_weighting_scheme calc
_refine_ls_wR_factor_gt 0.2374
_refine_ls_wR_factor_ref 0.2487
_reflns_number_gt 4388
_reflns_number_total 5446
_reflns_threshold_expression >2sigma(I)
_cod_data_source_file ic991342c_1.cif
_cod_data_source_block (tpcf)Fe-Cl
_cod_depositor_comments
;
The following automatic conversions were performed:

'_refine_ls_weighting_scheme' value 'calc
w=1/[\s^2^(Fo^2^)+(0.0899P)^2^+51.7522P] where P=(Fo^2^+2Fc^2^)/3'
was changed to 'calc'. New tag '_refine_ls_weighting_details' was
created. The value of the new tag was set to
'w=1/[\s^2^(Fo^2^)+(0.0899P)^2^+51.7522P] where P=(Fo^2^+2Fc^2^)/3'.

Automatic conversion script
Id: cif_fix_values 3143 2015-03-26 13:38:13Z robertas 
;
_cod_database_code 4321107

loop_
_symmetry_equiv_pos_as_xyz
'x, y, z'
'-x, y+1/2, -z+1/2'
'-x, -y, -z'
'x, -y-1/2, z-1/2'

loop_
_atom_site_label
_atom_site_type_symbol
_atom_site_fract_x
_atom_site_fract_y
_atom_site_fract_z
_atom_site_U_iso_or_equiv
_atom_site_adp_type
_atom_site_occupancy
_atom_site_calc_flag
_atom_site_refinement_flags
_atom_site_disorder_assembly
_atom_site_disorder_group
Fe Fe 0.67765(6) 0.57150(8) 0.10491(7) 0.0179(3) Uani 1 d . . .
Cl Cl 0.62231(11) 0.69983(14) 0.03670(12) 0.0236(5) Uani 1 d . . .
F1 F 0.8815(3) 0.3449(4) -0.0369(3) 0.0470(15) Uani 1 d . . .
F2 F 0.9387(3) 0.2673(4) -0.1725(4) 0.0505(16) Uani 1 d . . .
F3 F 0.8771(3) 0.3096(4) -0.3427(4) 0.0530(17) Uani 1 d . . .
F4 F 0.7591(4) 0.4330(5) -0.3763(3) 0.0527(16) Uani 1 d . . .
F5 F 0.7028(3) 0.5122(4) -0.2403(3) 0.0413(14) Uani 1 d . . .
F6 F 0.9363(3) 0.7132(5) 0.3396(4) 0.0505(16) Uani 1 d . . .
F7 F 1.0233(3) 0.8680(6) 0.3817(4) 0.070(2) Uani 1 d . . .
F8 F 1.0167(3) 1.0151(5) 0.2671(5) 0.072(2) Uani 1 d . . .
F9 F 0.9257(4) 1.0048(5) 0.1061(5) 0.0661(19) Uani 1 d . . .
F10 F 0.8338(3) 0.8553(4) 0.0659(4) 0.0461(14) Uani 1 d . . .
F11 F 0.6676(3) 0.5438(4) 0.4680(3) 0.0332(12) Uani 1 d . . .
F12 F 0.5981(3) 0.5663(4) 0.6085(3) 0.0354(13) Uani 1 d . . .
F13 F 0.4552(3) 0.6366(4) 0.5883(3) 0.0370(13) Uani 1 d . . .
F14 F 0.3826(3) 0.6871(4) 0.4230(3) 0.0387(13) Uani 1 d . . .
F15 F 0.4534(3) 0.6709(4) 0.2825(3) 0.0364(13) Uani 1 d . . .
N1 N 0.6540(4) 0.4725(5) 0.0226(4) 0.0194(15) Uani 1 d . . .
N2 N 0.7759(4) 0.5799(5) 0.0703(4) 0.0228(16) Uani 1 d . . .
N3 N 0.7104(4) 0.6284(5) 0.2189(4) 0.0229(16) Uani 1 d . . .
N4 N 0.5976(4) 0.5138(5) 0.1508(4) 0.0198(15) Uani 1 d . . .
C1 C 0.5879(4) 0.4246(5) 0.0234(5) 0.0176(17) Uani 1 d . . .
C2 C 0.5754(5) 0.3616(6) -0.0514(5) 0.0245(19) Uani 1 d . . .
H2 H 0.5338 0.3221 -0.0678 0.029 Uiso 1 calc R . .
C3 C 0.6364(5) 0.3711(6) -0.0938(5) 0.0249(19) Uani 1 d . . .
H3 H 0.6442 0.3377 -0.1440 0.030 Uiso 1 calc R . .
C4 C 0.6864(5) 0.4412(6) -0.0480(5) 0.0213(18) Uani 1 d . . .
C5 C 0.7570(5) 0.4725(6) -0.0591(5) 0.0226(19) Uani 1 d . . .
C6 C 0.7996(5) 0.5397(6) -0.0026(5) 0.0242(19) Uani 1 d . . .
C7 C 0.8718(5) 0.5778(6) -0.0104(6) 0.028(2) Uani 1 d . . .
H7 H 0.9010 0.5611 -0.0529 0.034 Uiso 1 calc R . .
C8 C 0.8904(5) 0.6429(6) 0.0548(5) 0.0241(19) Uani 1 d . . .
H8 H 0.9342 0.6797 0.0644 0.029 Uiso 1 calc R . .
C9 C 0.8305(5) 0.6448(6) 0.1062(5) 0.0233(19) Uani 1 d . . .
C10 C 0.8253(4) 0.7003(6) 0.1810(5) 0.0245(19) Uani 1 d . . .
C11 C 0.7700(5) 0.6910(6) 0.2349(5) 0.0231(19) Uani 1 d . . .
C12 C 0.7632(5) 0.7444(7) 0.3139(6) 0.032(2) Uani 1 d . . .
H12 H 0.7955 0.7923 0.3390 0.039 Uiso 1 calc R . .
C13 C 0.7017(5) 0.7121(6) 0.3447(6) 0.029(2) Uani 1 d . . .
H13 H 0.6844 0.7329 0.3955 0.035 Uiso 1 calc R . .
C14 C 0.6680(4) 0.6408(6) 0.2856(5) 0.0227(19) Uani 1 d . . .
C15 C 0.6001(5) 0.5906(6) 0.2904(5) 0.0232(19) Uani 1 d . . .
C16 C 0.5660(5) 0.5281(6) 0.2253(5) 0.0217(18) Uani 1 d . . .
C17 C 0.5012(5) 0.4671(6) 0.2194(5) 0.0238(19) Uani 1 d . . .
H17 H 0.4692 0.4620 0.2613 0.029 Uiso 1 calc R . .
C18 C 0.4946(5) 0.4182(6) 0.1422(5) 0.0214(18) Uani 1 d . . .
H18 H 0.4575 0.3736 0.1214 0.026 Uiso 1 calc R . .
C19 C 0.5554(4) 0.4481(5) 0.0986(5) 0.0187(18) Uani 1 d . . .
C20 C 0.7909(5) 0.4310(6) -0.1347(5) 0.026(2) Uani 1 d . . .
C21 C 0.8509(5) 0.3697(7) -0.1199(6) 0.033(2) Uani 1 d . . .
C22 C 0.8805(5) 0.3282(7) -0.1886(7) 0.035(2) Uani 1 d . . .
C23 C 0.8491(5) 0.3497(7) -0.2750(6) 0.036(2) Uani 1 d . . .
C24 C 0.7900(5) 0.4115(7) -0.2923(6) 0.036(2) Uani 1 d . . .
C25 C 0.7606(5) 0.4515(7) -0.2228(6) 0.030(2) Uani 1 d . . .
C26 C 0.8820(5) 0.7799(7) 0.2016(6) 0.030(2) Uani 1 d . . .
C27 C 0.9310(5) 0.7851(8) 0.2814(6) 0.036(2) Uani 1 d . . .
C28 C 0.9777(5) 0.8644(9) 0.3032(7) 0.043(3) Uani 1 d . . .
C29 C 0.9735(5) 0.9373(8) 0.2450(9) 0.049(3) Uani 1 d . . .
C30 C 0.9277(6) 0.9342(8) 0.1630(8) 0.048(3) Uani 1 d . . .
C31 C 0.8804(5) 0.8564(6) 0.1433(6) 0.030(2) Uani 1 d . . .
C32 C 0.5627(5) 0.6056(6) 0.3699(5) 0.0226(19) Uani 1 d . . .
C33 C 0.5980(5) 0.5795(6) 0.4550(5) 0.0226(19) Uani 1 d . . .
C34 C 0.5620(5) 0.5910(6) 0.5278(5) 0.0230(19) Uani 1 d . . .
C35 C 0.4900(5) 0.6262(6) 0.5165(5) 0.028(2) Uani 1 d . . .
C36 C 0.4528(5) 0.6540(6) 0.4342(5) 0.025(2) Uani 1 d . . .
C37 C 0.4906(5) 0.6426(6) 0.3629(5) 0.027(2) Uani 1 d . . .
C38 C 0.2770(7) 0.8645(9) 0.1498(11) 0.068(4) Uani 1 d . . .
H38 H 0.3073 0.8505 0.1076 0.082 Uiso 1 calc R . .
C39 C 0.2124(7) 0.9181(10) 0.1272(10) 0.071(4) Uani 1 d . . .
H39 H 0.1995 0.9405 0.0694 0.085 Uiso 1 calc R . .
C40 C 0.1672(7) 0.9390(10) 0.1876(11) 0.072(4) Uani 1 d . . .
H40 H 0.1242 0.9764 0.1717 0.086 Uiso 1 calc R . .
C41 C 0.1856(7) 0.9041(10) 0.2728(11) 0.068(4) Uani 1 d . . .
H41 H 0.1538 0.9163 0.3139 0.081 Uiso 1 calc R . .
C42 C 0.2500(7) 0.8519(8) 0.2976(9) 0.062(3) Uani 1 d . . .
H42 H 0.2628 0.8300 0.3556 0.074 Uiso 1 calc R . .
C43 C 0.2963(6) 0.8320(8) 0.2351(10) 0.058(3) Uani 1 d . . .
H43 H 0.3403 0.7967 0.2513 0.070 Uiso 1 calc R . .

loop_
_atom_site_aniso_label
_atom_site_aniso_U_11
_atom_site_aniso_U_22
_atom_site_aniso_U_33
_atom_site_aniso_U_23
_atom_site_aniso_U_13
_atom_site_aniso_U_12
Fe 0.0254(7) 0.0184(7) 0.0102(6) -0.0015(5) 0.0040(4) 0.0001(5)
Cl 0.0309(11) 0.0215(11) 0.0188(10) 0.0041(8) 0.0056(8) 0.0008(9)
F1 0.051(4) 0.057(4) 0.029(3) -0.014(3) -0.006(2) 0.021(3)
F2 0.033(3) 0.059(4) 0.061(4) -0.028(3) 0.010(3) 0.008(3)
F3 0.067(4) 0.052(4) 0.050(4) -0.027(3) 0.038(3) -0.012(3)
F4 0.077(4) 0.068(4) 0.015(3) -0.005(3) 0.015(3) -0.004(3)
F5 0.057(4) 0.049(4) 0.018(3) 0.003(2) 0.008(2) 0.012(3)
F6 0.037(3) 0.084(5) 0.028(3) -0.010(3) -0.001(2) 0.002(3)
F7 0.033(3) 0.119(6) 0.054(4) -0.046(4) -0.002(3) -0.006(4)
F8 0.048(4) 0.056(4) 0.116(6) -0.049(4) 0.022(4) -0.021(3)
F9 0.064(4) 0.040(4) 0.100(6) 0.005(4) 0.028(4) -0.007(3)
F10 0.053(4) 0.038(3) 0.046(4) 0.005(3) 0.003(3) -0.003(3)
F11 0.035(3) 0.045(3) 0.020(3) 0.002(2) 0.005(2) 0.008(2)
F12 0.061(4) 0.035(3) 0.011(2) 0.007(2) 0.009(2) 0.002(3)
F13 0.059(3) 0.034(3) 0.025(3) -0.002(2) 0.025(2) -0.003(2)
F14 0.032(3) 0.052(4) 0.034(3) -0.011(3) 0.009(2) 0.006(2)
F15 0.043(3) 0.050(3) 0.014(2) -0.008(2) -0.001(2) 0.012(3)
N1 0.028(4) 0.024(4) 0.006(3) -0.004(3) 0.003(3) 0.002(3)
N2 0.023(4) 0.025(4) 0.021(4) -0.001(3) 0.004(3) -0.001(3)
N3 0.020(4) 0.034(4) 0.015(3) -0.002(3) 0.002(3) -0.001(3)
N4 0.033(4) 0.016(4) 0.011(3) 0.005(3) 0.005(3) 0.000(3)
C1 0.026(4) 0.018(4) 0.008(4) -0.002(3) 0.001(3) 0.003(3)
C2 0.031(5) 0.024(5) 0.016(4) -0.002(4) -0.001(4) 0.000(4)
C3 0.030(5) 0.027(5) 0.018(4) -0.002(4) 0.005(4) 0.005(4)
C4 0.031(5) 0.023(5) 0.008(4) -0.005(3) 0.000(3) 0.001(4)
C5 0.027(5) 0.031(5) 0.011(4) -0.003(4) 0.004(3) 0.006(4)
C6 0.023(5) 0.032(5) 0.018(4) -0.003(4) 0.006(3) 0.006(4)
C7 0.025(5) 0.040(6) 0.021(4) -0.003(4) 0.009(4) -0.001(4)
C8 0.020(4) 0.029(5) 0.025(5) -0.003(4) 0.007(3) -0.003(4)
C9 0.027(5) 0.025(5) 0.017(4) -0.006(4) 0.001(3) 0.001(4)
C10 0.017(4) 0.033(5) 0.024(5) -0.007(4) 0.004(3) 0.003(4)
C11 0.026(5) 0.027(5) 0.016(4) -0.002(4) 0.003(3) 0.003(4)
C12 0.029(5) 0.037(6) 0.030(5) -0.019(4) 0.005(4) -0.005(4)
C13 0.034(5) 0.032(5) 0.022(5) -0.015(4) 0.006(4) 0.000(4)
C14 0.024(5) 0.034(5) 0.010(4) -0.003(4) 0.003(3) 0.000(4)
C15 0.032(5) 0.030(5) 0.008(4) -0.002(4) 0.003(3) 0.008(4)
C16 0.033(5) 0.026(5) 0.007(4) 0.004(3) 0.006(3) 0.004(4)
C17 0.032(5) 0.026(5) 0.015(4) 0.003(4) 0.009(3) -0.005(4)
C18 0.033(5) 0.016(4) 0.015(4) 0.003(3) 0.004(3) -0.006(4)
C19 0.025(4) 0.015(4) 0.015(4) -0.002(3) -0.001(3) -0.001(3)
C20 0.028(5) 0.035(5) 0.015(4) -0.009(4) 0.005(3) -0.004(4)
C21 0.028(5) 0.045(6) 0.023(5) -0.014(4) -0.001(4) 0.001(4)
C22 0.014(5) 0.046(6) 0.048(6) -0.017(5) 0.009(4) -0.003(4)
C23 0.039(6) 0.038(6) 0.035(6) -0.024(5) 0.023(5) -0.010(5)
C24 0.042(6) 0.042(6) 0.026(5) -0.008(4) 0.011(4) -0.014(5)
C25 0.030(5) 0.039(6) 0.023(5) -0.001(4) 0.008(4) 0.004(4)
C26 0.019(4) 0.043(6) 0.029(5) -0.021(4) 0.011(4) 0.000(4)
C27 0.028(5) 0.060(7) 0.021(5) -0.015(5) 0.005(4) -0.002(5)
C28 0.019(5) 0.066(8) 0.043(6) -0.034(6) 0.006(4) -0.003(5)
C29 0.025(5) 0.045(7) 0.081(9) -0.039(7) 0.021(6) -0.011(5)
C30 0.034(6) 0.056(8) 0.059(7) -0.007(6) 0.018(5) -0.003(5)
C31 0.034(5) 0.028(5) 0.030(5) -0.002(4) 0.007(4) -0.006(4)
C32 0.026(5) 0.024(5) 0.018(4) -0.004(4) 0.002(3) -0.007(4)
C33 0.029(5) 0.024(5) 0.015(4) 0.000(4) 0.003(3) -0.004(4)
C34 0.040(5) 0.022(5) 0.007(4) -0.004(3) 0.003(3) -0.008(4)
C35 0.044(6) 0.028(5) 0.017(5) -0.006(4) 0.015(4) -0.010(4)
C36 0.023(5) 0.032(5) 0.020(5) -0.008(4) 0.005(4) -0.006(4)
C37 0.034(5) 0.032(5) 0.012(4) -0.006(4) -0.001(4) -0.006(4)
C38 0.064(8) 0.052(8) 0.099(11) 0.006(8) 0.045(8) -0.001(6)
C39 0.057(8) 0.074(9) 0.087(10) 0.017(8) 0.027(7) 0.005(7)
C40 0.046(7) 0.065(9) 0.109(13) -0.004(9) 0.025(8) -0.004(6)
C41 0.037(7) 0.071(9) 0.100(11) -0.046(9) 0.023(7) -0.019(6)
C42 0.050(8) 0.049(7) 0.085(9) -0.026(7) 0.007(7) -0.019(6)
C43 0.035(6) 0.039(7) 0.102(11) -0.025(7) 0.015(6) -0.004(5)

loop_
_atom_type_symbol
_atom_type_description
_atom_type_scat_dispersion_real
_atom_type_scat_dispersion_imag
_atom_type_scat_source
C C 0.0033 0.0016 'International Tables Vol C Tables 4.2.6.8 and 6.1.1.4'
H H 0.0000 0.0000 'International Tables Vol C Tables 4.2.6.8 and 6.1.1.4'
F F 0.0171 0.0103 'International Tables Vol C Tables 4.2.6.8 and 6.1.1.4'
Fe Fe 0.3463 0.8444 'International Tables Vol C Tables 4.2.6.8 and 6.1.1.4'
N N 0.0061 0.0033 'International Tables Vol C Tables 4.2.6.8 and 6.1.1.4'
Cl Cl 0.1484 0.1585 'International Tables Vol C Tables 4.2.6.8 and 6.1.1.4'

loop_
_geom_angle_atom_site_label_1
_geom_angle_atom_site_label_2
_geom_angle_atom_site_label_3
_geom_angle
_geom_angle_site_symmetry_1
_geom_angle_site_symmetry_3
_geom_angle_publ_flag
N1 Fe N4 80.0(3) . . ?
N1 Fe N3 156.7(3) . . ?
N4 Fe N3 88.8(3) . . ?
N1 Fe N2 88.6(3) . . ?
N4 Fe N2 156.5(3) . . ?
N3 Fe N2 94.0(3) . . ?
N1 Fe Cl 105.0(2) . . ?
N4 Fe Cl 102.7(2) . . ?
N3 Fe Cl 97.3(2) . . ?
N2 Fe Cl 100.1(2) . . ?
C1 N1 C4 109.0(6) . . ?
C1 N1 Fe 117.5(5) . . ?
C4 N1 Fe 133.2(6) . . ?
C6 N2 C9 107.5(7) . . ?
C6 N2 Fe 128.0(5) . . ?
C9 N2 Fe 123.3(5) . . ?
C11 N3 C14 107.1(7) . . ?
C11 N3 Fe 122.7(5) . . ?
C14 N3 Fe 126.9(5) . . ?
C19 N4 C16 108.7(7) . . ?
C19 N4 Fe 117.2(5) . . ?
C16 N4 Fe 133.8(6) . . ?
N1 C1 C19 111.4(6) . . ?
N1 C1 C2 108.7(7) . . ?
C19 C1 C2 139.7(8) . . ?
C3 C2 C1 106.6(7) . . ?
C3 C2 H2 126.7 . . ?
C1 C2 H2 126.7 . . ?
C2 C3 C4 108.6(7) . . ?
C2 C3 H3 125.7 . . ?
C4 C3 H3 125.7 . . ?
C5 C4 N1 120.5(7) . . ?
C5 C4 C3 132.2(7) . . ?
N1 C4 C3 107.0(7) . . ?
C4 C5 C6 123.5(7) . . ?
C4 C5 C20 117.7(7) . . ?
C6 C5 C20 118.8(7) . . ?
N2 C6 C5 124.2(7) . . ?
N2 C6 C7 108.6(7) . . ?
C5 C6 C7 127.3(7) . . ?
C8 C7 C6 108.1(7) . . ?
C8 C7 H7 126.0 . . ?
C6 C7 H7 125.9 . . ?
C7 C8 C9 107.5(7) . . ?
C7 C8 H8 126.3 . . ?
C9 C8 H8 126.3 . . ?
N2 C9 C10 123.7(7) . . ?
N2 C9 C8 108.3(7) . . ?
C10 C9 C8 128.0(8) . . ?
C11 C10 C9 125.3(8) . . ?
C11 C10 C26 117.7(7) . . ?
C9 C10 C26 116.9(7) . . ?
N3 C11 C10 124.2(7) . . ?
N3 C11 C12 108.2(7) . . ?
C10 C11 C12 127.7(8) . . ?
C13 C12 C11 107.6(8) . . ?
C13 C12 H12 126.2 . . ?
C11 C12 H12 126.2 . . ?
C12 C13 C14 107.7(7) . . ?
C12 C13 H13 126.2 . . ?
C14 C13 H13 126.2 . . ?
N3 C14 C13 109.4(7) . . ?
N3 C14 C15 123.8(7) . . ?
C13 C14 C15 126.8(7) . . ?
C16 C15 C14 123.9(7) . . ?
C16 C15 C32 117.8(7) . . ?
C14 C15 C32 118.3(7) . . ?
N4 C16 C15 119.6(7) . . ?
N4 C16 C17 107.5(7) . . ?
C15 C16 C17 132.8(7) . . ?
C18 C17 C16 108.2(7) . . ?
C18 C17 H17 125.9 . . ?
C16 C17 H17 125.9 . . ?
C17 C18 C19 107.0(7) . . ?
C17 C18 H18 126.5 . . ?
C19 C18 H18 126.5 . . ?
N4 C19 C1 111.9(7) . . ?
N4 C19 C18 108.5(7) . . ?
C1 C19 C18 139.3(7) . . ?
C21 C20 C25 117.2(8) . . ?
C21 C20 C5 121.7(7) . . ?
C25 C20 C5 121.1(8) . . ?
F1 C21 C20 120.4(7) . . ?
F1 C21 C22 117.4(8) . . ?
C20 C21 C22 122.2(8) . . ?
F2 C22 C23 119.8(8) . . ?
F2 C22 C21 121.1(9) . . ?
C23 C22 C21 119.1(9) . . ?
F3 C23 C24 119.8(9) . . ?
F3 C23 C22 119.9(9) . . ?
C24 C23 C22 120.3(8) . . ?
F4 C24 C23 120.7(8) . . ?
F4 C24 C25 119.6(9) . . ?
C23 C24 C25 119.7(9) . . ?
F5 C25 C24 119.3(8) . . ?
F5 C25 C20 119.3(7) . . ?
C24 C25 C20 121.4(8) . . ?
C27 C26 C31 117.7(9) . . ?
C27 C26 C10 121.9(9) . . ?
C31 C26 C10 120.1(8) . . ?
F6 C27 C26 120.7(9) . . ?
F6 C27 C28 118.2(8) . . ?
C26 C27 C28 121.1(10) . . ?
F7 C28 C29 121.3(10) . . ?
F7 C28 C27 119.6(11) . . ?
C29 C28 C27 119.1(9) . . ?
F8 C29 C28 119.2(11) . . ?
F8 C29 C30 118.7(12) . . ?
C28 C29 C30 122.1(10) . . ?
F9 C30 C29 121.4(10) . . ?
F9 C30 C31 120.4(10) . . ?
C29 C30 C31 118.1(11) . . ?
F10 C31 C30 118.1(9) . . ?
F10 C31 C26 120.1(8) . . ?
C30 C31 C26 121.8(9) . . ?
C37 C32 C33 116.3(7) . . ?
C37 C32 C15 122.0(7) . . ?
C33 C32 C15 121.7(7) . . ?
F11 C33 C34 118.4(7) . . ?
F11 C33 C32 120.4(7) . . ?
C34 C33 C32 121.2(8) . . ?
F12 C34 C35 120.7(7) . . ?
F12 C34 C33 119.5(8) . . ?
C35 C34 C33 119.8(7) . . ?
F13 C35 C34 119.3(7) . . ?
F13 C35 C36 119.3(8) . . ?
C34 C35 C36 121.4(7) . . ?
F14 C36 C35 121.4(7) . . ?
F14 C36 C37 121.1(7) . . ?
C35 C36 C37 117.4(8) . . ?
F15 C37 C32 119.6(7) . . ?
F15 C37 C36 116.6(7) . . ?
C32 C37 C36 123.8(8) . . ?
C43 C38 C39 119.4(12) . . ?
C43 C38 H38 120.3 . . ?
C39 C38 H38 120.3 . . ?
C40 C39 C38 121.3(14) . . ?
C40 C39 H39 119.3 . . ?
C38 C39 H39 119.3 . . ?
C39 C40 C41 119.2(13) . . ?
C39 C40 H40 120.4 . . ?
C41 C40 H40 120.4 . . ?
C42 C41 C40 120.7(13) . . ?
C42 C41 H41 119.6 . . ?
C40 C41 H41 119.6 . . ?
C41 C42 C43 119.3(14) . . ?
C41 C42 H42 120.4 . . ?
C43 C42 H42 120.4 . . ?
C38 C43 C42 120.0(12) . . ?
C38 C43 H43 120.0 . . ?
C42 C43 H43 120.0 . . ?

loop_
_geom_bond_atom_site_label_1
_geom_bond_atom_site_label_2
_geom_bond_distance
_geom_bond_site_symmetry_2
_geom_bond_publ_flag
Fe N1 1.880(6) . ?
Fe N4 1.882(6) . ?
Fe N3 1.919(6) . ?
Fe N2 1.922(6) . ?
Fe Cl 2.238(2) . ?
F1 C21 1.341(10) . ?
F2 C22 1.341(11) . ?
F3 C23 1.346(10) . ?
F4 C24 1.344(11) . ?
F5 C25 1.336(10) . ?
F6 C27 1.343(12) . ?
F7 C28 1.334(12) . ?
F8 C29 1.354(11) . ?
F9 C30 1.320(13) . ?
F10 C31 1.328(10) . ?
F11 C33 1.327(9) . ?
F12 C34 1.338(9) . ?
F13 C35 1.358(9) . ?
F14 C36 1.324(10) . ?
F15 C37 1.355(9) . ?
N1 C1 1.365(10) . ?
N1 C4 1.380(10) . ?
N2 C6 1.379(10) . ?
N2 C9 1.384(10) . ?
N3 C11 1.375(11) . ?
N3 C14 1.379(10) . ?
N4 C19 1.366(10) . ?
N4 C16 1.369(10) . ?
C1 C19 1.411(11) . ?
C1 C2 1.436(11) . ?
C2 C3 1.366(12) . ?
C2 H2 0.9300 . ?
C3 C4 1.436(12) . ?
C3 H3 0.9300 . ?
C4 C5 1.376(12) . ?
C5 C6 1.417(12) . ?
C5 C20 1.510(11) . ?
C6 C7 1.422(12) . ?
C7 C8 1.356(12) . ?
C7 H7 0.9300 . ?
C8 C9 1.432(11) . ?
C8 H8 0.9300 . ?
C9 C10 1.402(11) . ?
C10 C11 1.395(11) . ?
C10 C26 1.512(12) . ?
C11 C12 1.446(12) . ?
C12 C13 1.346(13) . ?
C12 H12 0.9300 . ?
C13 C14 1.418(12) . ?
C13 H13 0.9300 . ?
C14 C15 1.418(12) . ?
C15 C16 1.392(12) . ?
C15 C32 1.496(11) . ?
C16 C17 1.435(12) . ?
C17 C18 1.355(11) . ?
C17 H17 0.9300 . ?
C18 C19 1.432(11) . ?
C18 H18 0.9300 . ?
C20 C21 1.368(12) . ?
C20 C25 1.395(12) . ?
C21 C22 1.383(13) . ?
C22 C23 1.379(14) . ?
C23 C24 1.363(14) . ?
C24 C25 1.383(13) . ?
C26 C27 1.378(12) . ?
C26 C31 1.398(13) . ?
C27 C28 1.404(14) . ?
C28 C29 1.354(16) . ?
C29 C30 1.377(16) . ?
C30 C31 1.389(14) . ?
C32 C37 1.380(12) . ?
C32 C33 1.397(11) . ?
C33 C34 1.385(11) . ?
C34 C35 1.364(12) . ?
C35 C36 1.378(12) . ?
C36 C37 1.385(12) . ?
C38 C43 1.369(18) . ?
C38 C39 1.377(18) . ?
C38 H38 0.9300 . ?
C39 C40 1.358(18) . ?
C39 H39 0.9300 . ?
C40 C41 1.38(2) . ?
C40 H40 0.9300 . ?
C41 C42 1.368(18) . ?
C41 H41 0.9300 . ?
C42 C43 1.393(17) . ?
C42 H42 0.9300 . ?
C43 H43 0.9300 . ?
